data_7716442
loop_
_publ_author_name
'Chowdhury, Tajrian'
'Wilson, Claire'
'Farnaby, Joy H.'

_publ_section_title
;
 Activation and functionalisation of carbon dioxide by
 bis-tris(pyrazolyl)borate-supported divalent samarium and trivalent
 lanthanide silylamide complexes.
;
_journal_issue 28
_journal_name_full 'Dalton transactions (Cambridge, England : 2003)'
_journal_page_first 11884
_journal_page_last 11894
_journal_paper_doi 10.1039/d4dt01382d
_journal_volume 53
_journal_year 2024
_chemical_formula_moiety 'C22 H30 B2 N12 O2 Sm, C7 H8'
_chemical_formula_sum 'C29 H38 B2 N12 O2 Sm'
_chemical_formula_weight 758.68
_space_group_crystal_system monoclinic
_space_group_IT_number 14
_space_group_name_Hall '-P 2ybc'
_space_group_name_H-M_alt 'P 1 21/c 1'
_atom_sites_solution_hydrogens geom
_atom_sites_solution_primary dual
_audit_creation_date 2023-01-10
_audit_creation_method
;
Olex2 1.5
(compiled 2022.04.07 svn.rca3783a0 for OlexSys, GUI svn.r6498)
;
_audit_update_record
;
2024-04-12 deposited with the CCDC.	2024-06-19 downloaded from the CCDC.
;
_cell_angle_alpha 90
_cell_angle_beta 101.9870(10)
_cell_angle_gamma 90
_cell_formula_units_Z 4
_cell_length_a 13.9317(5)
_cell_length_b 18.7012(7)
_cell_length_c 13.5115(5)
_cell_measurement_reflns_used 9934
_cell_measurement_temperature 150
_cell_measurement_theta_max 28.27
_cell_measurement_theta_min 2.64
_cell_volume 3443.5(2)
_computing_cell_refinement 'SAINT V8.37A (Bruker-AXS, 2016)'
_computing_data_collection 'APEX3 Ver. 2016.9-0 (Bruker-AXS, 2016)'
_computing_data_reduction 'APEX3 Ver. 2016.9-0 (Bruker-AXS, 2016)'
_computing_molecular_graphics 'Olex2 1.5 (Dolomanov et al., 2009)'
_computing_publication_material 'Olex2 1.5 (Dolomanov et al., 2009)'
_computing_structure_refinement 'SHELXL 2018/3 (Sheldrick, 2015)'
_computing_structure_solution 'SHELXT 2018/2 (Sheldrick, 2018)'
_diffrn_ambient_temperature 150
_diffrn_detector 'charge integrating pixel array detector'
_diffrn_detector_area_resol_mean 7.4074
_diffrn_detector_type 'Bruker PHOTON II'
_diffrn_measured_fraction_theta_full 1.000
_diffrn_measured_fraction_theta_max 0.998
_diffrn_measurement_device 'four-circle diffractometer'
_diffrn_measurement_device_type 'Bruker D8 VENTURE'
_diffrn_measurement_method '\f and \w scans'
_diffrn_radiation_collimation 'focusing mirrors'
_diffrn_radiation_monochromator 'multilayer mirror optics'
_diffrn_radiation_type MoK\a
_diffrn_radiation_wavelength 0.71073
_diffrn_reflns_av_R_equivalents 0.0473
_diffrn_reflns_av_unetI/netI 0.0287
_diffrn_reflns_Laue_measured_fraction_full 1.000
_diffrn_reflns_Laue_measured_fraction_max 0.998
_diffrn_reflns_limit_h_max 18
_diffrn_reflns_limit_h_min -18
_diffrn_reflns_limit_k_max 24
_diffrn_reflns_limit_k_min -24
_diffrn_reflns_limit_l_max 18
_diffrn_reflns_limit_l_min -16
_diffrn_reflns_number 58561
_diffrn_reflns_point_group_measured_fraction_full 1.000
_diffrn_reflns_point_group_measured_fraction_max 0.998
_diffrn_reflns_theta_full 25.242
_diffrn_reflns_theta_max 28.304
_diffrn_reflns_theta_min 2.178
_diffrn_source 'microfocus sealed tube'
_diffrn_source_current 1.4
_diffrn_source_power 0.07
_diffrn_source_type 'INCOATEC I\ms 3.0'
_diffrn_source_voltage 50.0
_diffrn_standards_number 0
_exptl_absorpt_coefficient_mu 1.751
_exptl_absorpt_correction_T_max 0.7457
_exptl_absorpt_correction_T_min 0.6716
_exptl_absorpt_correction_type multi-scan
_exptl_absorpt_process_details
;
SADABS-2016/2 (Bruker,2016/2) was used for absorption correction.
wR2(int) was 0.0985 before and 0.0615 after correction.
The Ratio of minimum to maximum transmission is 0.9006.
The \l/2 correction factor is Not present.
;
_exptl_crystal_colour red
_exptl_crystal_colour_primary red
_exptl_crystal_density_diffrn 1.463
_exptl_crystal_description shard
_exptl_crystal_F_000 1536
_exptl_crystal_size_max 0.16
_exptl_crystal_size_mid 0.14
_exptl_crystal_size_min 0.04
_refine_diff_density_max 0.695
_refine_diff_density_min -0.469
_refine_diff_density_rms 0.092
_refine_ls_extinction_method none
_refine_ls_goodness_of_fit_ref 1.057
_refine_ls_hydrogen_treatment constr
_refine_ls_matrix_type full
_refine_ls_number_parameters 418
_refine_ls_number_reflns 8530
_refine_ls_number_restraints 0
_refine_ls_restrained_S_all 1.057
_refine_ls_R_factor_all 0.0277
_refine_ls_R_factor_gt 0.0226
_refine_ls_shift/su_max 0.004
_refine_ls_shift/su_mean 0.000
_refine_ls_structure_factor_coef Fsqd
_refine_ls_weighting_details 'w=1/[\s^2^(Fo^2^)+(0.0255P)^2^+1.6694P] where P=(Fo^2^+2Fc^2^)/3'
_refine_ls_weighting_scheme calc
_refine_ls_wR_factor_gt 0.0550
_refine_ls_wR_factor_ref 0.0579
_reflns_Friedel_coverage 0.000
_reflns_number_gt 7587
_reflns_number_total 8530
_reflns_threshold_expression 'I > 2\s(I)'
_cod_data_source_file d4dt01382d2.cif
_cod_data_source_block 1-SmDME_SmTp2DME
_cod_depositor_comments 'Adding full bibliography for 7716442--7716448.cif.'
_cod_database_code 7716442
_shelx_shelxl_version_number 2018/3
_shelx_space_group_comment
;
The symmetry employed for this shelxl refinement is uniquely defined
by the following loop, which should always be used as a source of
symmetry information in preference to the above space-group names.
They are only intended as comments.
;
_shelx_estimated_absorpt_t_max 0.933
_shelx_estimated_absorpt_t_min 0.767
_olex2_refinement_description
;
1. Fixed Uiso
 At 1.2 times of:
  All B(H) groups, All C(H) groups, All C(H,H) groups
 At 1.5 times of:
  All C(H,H,H) groups
2.a Ternary CH refined with riding coordinates:
 B1(H1A), B2(H2A)
2.b Secondary CH2 refined with riding coordinates:
 C20(H20A,H20B), C21(H21A,H21B)
2.c Aromatic/amide H refined with riding coordinates:
 C1(H1), C2(H2), C3(H3), C4(H4), C5(H5), C6(H6), C7(H7), C8(H8), C9(H9),
 C10(H10), C11(H11), C12(H12), C13(H13), C14(H14), C15(H15), C16(H16), C17(H17),
  C18(H18), C24(H24), C25(H25), C26(H26), C27(H27), C28(H28)
2.d Idealised Me refined as rotating group:
 C19(H19A,H19B,H19C), C22(H22A,H22B,H22C), C29(H29A,H29B,H29C)
;
_olex2_submission_special_instructions 'No special instructions were received'

loop_
_space_group_symop_operation_xyz
'x, y, z'
'-x, y+1/2, -z+1/2'
'-x, -y, -z'
'x, -y-1/2, z-1/2'

loop_
_atom_site_label
_atom_site_type_symbol
_atom_site_fract_x
_atom_site_fract_y
_atom_site_fract_z
_atom_site_U_iso_or_equiv
_atom_site_adp_type
_atom_site_occupancy
_atom_site_site_symmetry_order
_atom_site_calc_flag
_atom_site_refinement_flags_posn
_atom_site_refinement_flags_adp
_atom_site_refinement_flags_occupancy
_atom_site_disorder_assembly
_atom_site_disorder_group
Sm1 Sm 0.29681(2) 0.36956(2) 0.80333(2) 0.01649(4) Uani 1 1 d . . . . .
O1 O 0.26835(11) 0.23166(7) 0.74425(11) 0.0281(3) Uani 1 1 d . . . . .
O2 O 0.40729(11) 0.26864(8) 0.91131(11) 0.0293(3) Uani 1 1 d . . . . .
N1 N 0.14252(11) 0.31843(9) 0.87363(13) 0.0229(3) Uani 1 1 d . . . . .
N2 N 0.08990(12) 0.36181(9) 0.92359(13) 0.0227(3) Uani 1 1 d . . . . .
N3 N 0.29919(12) 0.43000(9) 0.98465(13) 0.0251(3) Uani 1 1 d . . . . .
N4 N 0.21480(13) 0.45488(9) 1.00803(12) 0.0251(3) Uani 1 1 d . . . . .
N5 N 0.15172(12) 0.46682(9) 0.77084(13) 0.0252(3) Uani 1 1 d . . . . .
N6 N 0.09932(11) 0.48314(9) 0.84229(13) 0.0232(3) Uani 1 1 d . . . . .
N7 N 0.46756(12) 0.35851(9) 0.73709(13) 0.0236(3) Uani 1 1 d . . . . .
N8 N 0.48676(11) 0.40273(9) 0.66336(12) 0.0227(3) Uani 1 1 d . . . . .
N9 N 0.25889(12) 0.39626(9) 0.60409(12) 0.0255(3) Uani 1 1 d . . . . .
N10 N 0.31850(12) 0.43906(9) 0.56220(12) 0.0237(3) Uani 1 1 d . . . . .
N11 N 0.37654(12) 0.49857(9) 0.78844(12) 0.0223(3) Uani 1 1 d . . . . .
N12 N 0.40787(11) 0.51834(8) 0.70344(12) 0.0213(3) Uani 1 1 d . . . . .
C1 C 0.09848(14) 0.25482(11) 0.86904(16) 0.0265(4) Uani 1 1 d . . . . .
H1 H 0.118880 0.214542 0.838694 0.032 Uiso 1 1 calc R U . . .
C2 C 0.01813(15) 0.25635(12) 0.91542(17) 0.0309(5) Uani 1 1 d . . . . .
H2 H -0.024162 0.219024 0.922144 0.037 Uiso 1 1 calc R U . . .
C3 C 0.01551(14) 0.32523(12) 0.94886(16) 0.0294(4) Uani 1 1 d . . . . .
H3 H -0.030187 0.343682 0.983358 0.035 Uiso 1 1 calc R U . . .
C4 C 0.37200(17) 0.45701(12) 1.05529(17) 0.0337(5) Uani 1 1 d . . . . .
H4 H 0.438262 0.448373 1.058173 0.040 Uiso 1 1 calc R U . . .
C5 C 0.3362(2) 0.49949(13) 1.12364(18) 0.0434(6) Uani 1 1 d . . . . .
H5 H 0.371818 0.524156 1.179020 0.052 Uiso 1 1 calc R U . . .
C6 C 0.2367(2) 0.49682(12) 1.09108(17) 0.0386(5) Uani 1 1 d . . . . .
H6 H 0.191264 0.520164 1.121260 0.046 Uiso 1 1 calc R U . . .
C7 C 0.12979(15) 0.51764(11) 0.70077(17) 0.0300(4) Uani 1 1 d . . . . .
H7 H 0.155505 0.519977 0.642601 0.036 Uiso 1 1 calc R U . . .
C8 C 0.06367(16) 0.56672(11) 0.72546(17) 0.0327(5) Uani 1 1 d . . . . .
H8 H 0.037449 0.606853 0.688970 0.039 Uiso 1 1 calc R U . . .
C9 C 0.04586(15) 0.54272(11) 0.81552(17) 0.0313(5) Uani 1 1 d . . . . .
H9 H 0.003883 0.563951 0.852145 0.038 Uiso 1 1 calc R U . . .
C10 C 0.54482(14) 0.31484(11) 0.75983(16) 0.0261(4) Uani 1 1 d . . . . .
H10 H 0.551544 0.278824 0.808236 0.031 Uiso 1 1 calc R U . . .
C11 C 0.61401(14) 0.33006(11) 0.70191(17) 0.0301(5) Uani 1 1 d . . . . .
H11 H 0.673808 0.307452 0.703739 0.036 Uiso 1 1 calc R U . . .
C12 C 0.57411(14) 0.38585(11) 0.64166(16) 0.0272(4) Uani 1 1 d . . . . .
H12 H 0.602627 0.408418 0.593590 0.033 Uiso 1 1 calc R U . . .
C13 C 0.17574(16) 0.39123(12) 0.53514(17) 0.0322(5) Uani 1 1 d . . . . .
H13 H 0.121653 0.364574 0.543570 0.039 Uiso 1 1 calc R U . . .
C14 C 0.17968(18) 0.43052(12) 0.44947(18) 0.0385(5) Uani 1 1 d . . . . .
H14 H 0.130970 0.435737 0.391378 0.046 Uiso 1 1 calc R U . . .
C15 C 0.27135(18) 0.45992(12) 0.46954(16) 0.0341(5) Uani 1 1 d . . . . .
H15 H 0.297027 0.489544 0.426199 0.041 Uiso 1 1 calc R U . . .
C16 C 0.36546(14) 0.55917(10) 0.83674(16) 0.0255(4) Uani 1 1 d . . . . .
H16 H 0.344588 0.561521 0.897721 0.031 Uiso 1 1 calc R U . . .
C17 C 0.38899(16) 0.61830(11) 0.78454(17) 0.0298(5) Uani 1 1 d . . . . .
H17 H 0.387275 0.666209 0.802537 0.036 Uiso 1 1 calc R U . . .
C18 C 0.41530(15) 0.59014(11) 0.70057(16) 0.0290(4) Uani 1 1 d . . . . .
H18 H 0.435099 0.616286 0.649770 0.035 Uiso 1 1 calc R U . . .
C19 C 0.2170(2) 0.20841(15) 0.6474(2) 0.0546(8) Uani 1 1 d . . . . .
H19A H 0.167400 0.242770 0.620088 0.082 Uiso 1 1 calc R U . . .
H19B H 0.186872 0.162962 0.653827 0.082 Uiso 1 1 calc R U . . .
H19C H 0.262237 0.203793 0.602960 0.082 Uiso 1 1 calc R U . . .
C20 C 0.33918(18) 0.18084(12) 0.79080(18) 0.0349(5) Uani 1 1 d . . . . .
H20A H 0.395835 0.182435 0.759534 0.042 Uiso 1 1 calc R U . . .
H20B H 0.311500 0.133094 0.782022 0.042 Uiso 1 1 calc R U . . .
C21 C 0.36950(17) 0.19780(11) 0.90099(17) 0.0332(5) Uani 1 1 d . . . . .
H21A H 0.313543 0.193905 0.933054 0.040 Uiso 1 1 calc R U . . .
H21B H 0.419326 0.164302 0.933523 0.040 Uiso 1 1 calc R U . . .
C22 C 0.4672(2) 0.28253(16) 1.0084(2) 0.0553(8) Uani 1 1 d . . . . .
H22A H 0.489851 0.331111 1.011192 0.083 Uiso 1 1 calc R U . . .
H22B H 0.522486 0.250738 1.019965 0.083 Uiso 1 1 calc R U . . .
H22C H 0.429554 0.275104 1.059549 0.083 Uiso 1 1 calc R U . . .
B1 B 0.11126(16) 0.44182(13) 0.94277(18) 0.0258(5) Uani 1 1 d . . . . .
H1A H 0.059297 0.462244 0.982717 0.031 Uiso 1 1 calc R U . . .
B2 B 0.42003(17) 0.46554(12) 0.61980(17) 0.0246(4) Uani 1 1 d . . . . .
H2A H 0.453952 0.493120 0.567674 0.030 Uiso 1 1 calc R U . . .
C23 C 0.14591(17) 0.67797(14) 0.3930(2) 0.0403(5) Uani 1 1 d . . . . .
C24 C 0.19550(19) 0.66470(15) 0.4915(2) 0.0450(6) Uani 1 1 d . . . . .
H24 H 0.196175 0.618673 0.517732 0.054 Uiso 1 1 calc R U . . .
C25 C 0.2437(2) 0.71888(17) 0.5509(2) 0.0526(7) Uani 1 1 d . . . . .
H25 H 0.276049 0.709232 0.616909 0.063 Uiso 1 1 calc R U . . .
C26 C 0.24420(19) 0.78735(16) 0.5131(2) 0.0549(8) Uani 1 1 d . . . . .
H26 H 0.277192 0.823772 0.553138 0.066 Uiso 1 1 calc R U . . .
C27 C 0.19578(18) 0.80119(14) 0.4161(2) 0.0467(6) Uani 1 1 d . . . . .
H27 H 0.195901 0.847185 0.389992 0.056 Uiso 1 1 calc R U . . .
C28 C 0.14692(18) 0.74720(14) 0.3573(2) 0.0409(6) Uani 1 1 d . . . . .
H28 H 0.113681 0.757513 0.291774 0.049 Uiso 1 1 calc R U . . .
C29 C 0.0930(3) 0.61959(18) 0.3264(3) 0.0740(11) Uani 1 1 d . . . . .
H29A H 0.037875 0.639547 0.280088 0.111 Uiso 1 1 calc R U . . .
H29B H 0.070564 0.584059 0.367565 0.111 Uiso 1 1 calc R U . . .
H29C H 0.137001 0.597947 0.289044 0.111 Uiso 1 1 calc R U . . .

loop_
_atom_site_aniso_label
_atom_site_aniso_U_11
_atom_site_aniso_U_22
_atom_site_aniso_U_33
_atom_site_aniso_U_23
_atom_site_aniso_U_13
_atom_site_aniso_U_12
Sm1 0.01631(5) 0.01556(5) 0.01839(5) 0.00105(3) 0.00540(4) 0.00091(3)
O1 0.0333(7) 0.0225(7) 0.0271(7) -0.0052(6) 0.0032(6) 0.0015(6)
O2 0.0342(8) 0.0254(7) 0.0245(7) 0.0040(6) -0.0023(6) 0.0045(6)
N1 0.0211(7) 0.0205(8) 0.0292(9) 0.0022(6) 0.0101(7) 0.0017(6)
N2 0.0184(7) 0.0255(9) 0.0261(9) 0.0012(6) 0.0090(6) 0.0025(6)
N3 0.0243(8) 0.0257(9) 0.0244(8) -0.0014(7) 0.0031(7) 0.0021(7)
N4 0.0322(9) 0.0220(8) 0.0211(8) -0.0029(6) 0.0057(7) 0.0042(7)
N5 0.0247(8) 0.0241(8) 0.0275(9) 0.0049(7) 0.0071(7) 0.0069(7)
N6 0.0193(7) 0.0219(8) 0.0283(9) 0.0001(7) 0.0045(6) 0.0053(6)
N7 0.0223(8) 0.0232(8) 0.0277(9) 0.0030(7) 0.0104(7) 0.0026(6)
N8 0.0220(8) 0.0244(9) 0.0242(8) -0.0014(7) 0.0105(6) -0.0026(6)
N9 0.0258(8) 0.0275(9) 0.0226(8) 0.0000(7) 0.0039(7) -0.0027(7)
N10 0.0298(9) 0.0215(8) 0.0198(8) -0.0002(6) 0.0048(7) -0.0006(7)
N11 0.0244(8) 0.0194(8) 0.0243(8) -0.0010(6) 0.0075(6) -0.0025(6)
N12 0.0201(7) 0.0194(8) 0.0241(8) 0.0025(6) 0.0037(6) -0.0034(6)
C1 0.0259(10) 0.0217(10) 0.0317(11) 0.0025(8) 0.0057(8) -0.0028(8)
C2 0.0247(10) 0.0327(11) 0.0352(12) 0.0058(9) 0.0059(9) -0.0087(8)
C3 0.0208(9) 0.0407(12) 0.0287(11) 0.0042(9) 0.0100(8) -0.0009(8)
C4 0.0340(11) 0.0310(11) 0.0308(11) -0.0002(9) -0.0056(9) -0.0025(9)
C5 0.0609(16) 0.0329(12) 0.0289(12) -0.0094(10) -0.0078(11) -0.0025(11)
C6 0.0582(15) 0.0297(12) 0.0277(11) -0.0080(9) 0.0082(10) 0.0062(11)
C7 0.0314(11) 0.0273(11) 0.0302(11) 0.0077(8) 0.0037(9) 0.0018(8)
C8 0.0318(11) 0.0211(10) 0.0400(12) 0.0052(9) -0.0043(9) 0.0065(8)
C9 0.0275(10) 0.0233(10) 0.0412(12) -0.0031(9) 0.0030(9) 0.0088(8)
C10 0.0222(9) 0.0240(10) 0.0322(11) -0.0023(8) 0.0059(8) 0.0038(8)
C11 0.0184(9) 0.0294(11) 0.0437(12) -0.0099(9) 0.0096(8) -0.0011(8)
C12 0.0224(9) 0.0297(10) 0.0330(11) -0.0093(9) 0.0135(8) -0.0068(8)
C13 0.0295(10) 0.0311(11) 0.0319(11) -0.0051(9) -0.0028(9) -0.0011(9)
C14 0.0472(14) 0.0298(12) 0.0299(12) -0.0005(9) -0.0116(10) 0.0010(10)
C15 0.0515(14) 0.0246(11) 0.0229(10) 0.0032(8) 0.0001(9) -0.0019(10)
C16 0.0278(10) 0.0213(10) 0.0268(10) -0.0040(8) 0.0043(8) 0.0000(8)
C17 0.0354(11) 0.0178(10) 0.0331(11) -0.0022(8) -0.0001(9) -0.0012(8)
C18 0.0318(10) 0.0204(10) 0.0330(11) 0.0057(8) 0.0029(9) -0.0060(8)
C19 0.080(2) 0.0389(15) 0.0352(14) -0.0110(11) -0.0102(13) -0.0005(14)
C20 0.0414(12) 0.0205(10) 0.0427(13) -0.0037(9) 0.0086(10) 0.0078(9)
C21 0.0390(12) 0.0263(11) 0.0349(12) 0.0113(9) 0.0088(10) 0.0048(9)
C22 0.0655(18) 0.0536(17) 0.0347(14) -0.0022(12) -0.0173(13) 0.0165(14)
B1 0.0254(11) 0.0276(12) 0.0268(11) -0.0011(9) 0.0110(9) 0.0066(9)
B2 0.0288(11) 0.0236(11) 0.0235(11) 0.0027(9) 0.0105(9) -0.0024(9)
C23 0.0320(12) 0.0422(14) 0.0460(14) 0.0018(11) 0.0065(10) 0.0034(10)
C24 0.0438(14) 0.0428(15) 0.0492(15) 0.0132(12) 0.0110(12) 0.0137(12)
C25 0.0486(15) 0.0626(19) 0.0408(15) 0.0054(13) -0.0039(12) 0.0160(14)
C26 0.0375(14) 0.0514(17) 0.068(2) -0.0107(14) -0.0080(13) 0.0085(12)
C27 0.0315(12) 0.0392(14) 0.0689(18) 0.0124(13) 0.0091(12) 0.0059(10)
C28 0.0350(12) 0.0456(14) 0.0407(13) 0.0125(11) 0.0049(10) 0.0070(10)
C29 0.074(2) 0.058(2) 0.080(3) -0.0082(18) -0.008(2) -0.0053(17)

loop_
_atom_type_symbol
_atom_type_description
_atom_type_scat_dispersion_real
_atom_type_scat_dispersion_imag
_atom_type_scat_source
C C 0.0033 0.0016 'International Tables Vol C Tables 4.2.6.8 and 6.1.1.4'
H H 0.0000 0.0000 'International Tables Vol C Tables 4.2.6.8 and 6.1.1.4'
B B 0.0013 0.0007 'International Tables Vol C Tables 4.2.6.8 and 6.1.1.4'
N N 0.0061 0.0033 'International Tables Vol C Tables 4.2.6.8 and 6.1.1.4'
O O 0.0106 0.0060 'International Tables Vol C Tables 4.2.6.8 and 6.1.1.4'
Sm Sm -0.1638 3.4418 'International Tables Vol C Tables 4.2.6.8 and 6.1.1.4'

loop_
_geom_angle_atom_site_label_1
_geom_angle_atom_site_label_2
_geom_angle_atom_site_label_3
_geom_angle
_geom_angle_site_symmetry_1
_geom_angle_site_symmetry_3
_geom_angle_publ_flag
O1 Sm1 N7 85.12(5) . . ?
O2 Sm1 O1 61.30(4) . . ?
O2 Sm1 N1 88.18(5) . . ?
O2 Sm1 N3 84.42(5) . . ?
O2 Sm1 N5 153.73(5) . . ?
O2 Sm1 N7 71.43(5) . . ?
O2 Sm1 N9 130.66(5) . . ?
O2 Sm1 N11 118.45(5) . . ?
N1 Sm1 O1 71.79(5) . . ?
N1 Sm1 N7 154.75(5) . . ?
N3 Sm1 O1 129.97(5) . . ?
N3 Sm1 N1 71.86(5) . . ?
N3 Sm1 N7 119.04(5) . . ?
N5 Sm1 O1 122.56(5) . . ?
N5 Sm1 N1 70.74(5) . . ?
N5 Sm1 N3 74.40(5) . . ?
N5 Sm1 N7 132.68(5) . . ?
N9 Sm1 O1 83.97(5) . . ?
N9 Sm1 N1 114.47(5) . . ?
N9 Sm1 N3 142.98(5) . . ?
N9 Sm1 N5 74.05(5) . . ?
N9 Sm1 N7 71.75(5) . . ?
N9 Sm1 N11 75.84(5) . . ?
N11 Sm1 O1 150.88(5) . . ?
N11 Sm1 N1 135.88(5) . . ?
N11 Sm1 N3 76.32(5) . . ?
N11 Sm1 N5 71.81(5) . . ?
N11 Sm1 N7 68.84(5) . . ?
C19 O1 Sm1 125.30(14) . . ?
C20 O1 Sm1 117.51(12) . . ?
C20 O1 C19 111.91(18) . . ?
C21 O2 Sm1 116.45(12) . . ?
C21 O2 C22 113.22(18) . . ?
C22 O2 Sm1 122.36(14) . . ?
N2 N1 Sm1 120.88(11) . . ?
C1 N1 Sm1 133.77(13) . . ?
C1 N1 N2 105.32(16) . . ?
N1 N2 B1 123.90(15) . . ?
C3 N2 N1 110.22(16) . . ?
C3 N2 B1 125.82(17) . . ?
N4 N3 Sm1 120.45(11) . . ?
C4 N3 Sm1 132.18(14) . . ?
C4 N3 N4 105.58(17) . . ?
N3 N4 B1 124.21(16) . . ?
C6 N4 N3 109.52(18) . . ?
C6 N4 B1 126.06(18) . . ?
N6 N5 Sm1 122.16(12) . . ?
C7 N5 Sm1 130.78(14) . . ?
C7 N5 N6 105.48(16) . . ?
N5 N6 B1 122.48(15) . . ?
C9 N6 N5 110.07(17) . . ?
C9 N6 B1 127.15(17) . . ?
N8 N7 Sm1 120.83(11) . . ?
C10 N7 Sm1 133.61(13) . . ?
C10 N7 N8 105.55(16) . . ?
N7 N8 B2 123.26(15) . . ?
C12 N8 N7 109.88(16) . . ?
C12 N8 B2 126.69(17) . . ?
N10 N9 Sm1 121.21(11) . . ?
C13 N9 Sm1 130.64(14) . . ?
C13 N9 N10 105.58(17) . . ?
N9 N10 B2 123.57(16) . . ?
C15 N10 N9 109.63(17) . . ?
C15 N10 B2 126.44(18) . . ?
N12 N11 Sm1 121.20(11) . . ?
C16 N11 Sm1 129.54(13) . . ?
C16 N11 N12 105.79(16) . . ?
N11 N12 B2 123.33(15) . . ?
C18 N12 N11 109.56(16) . . ?
C18 N12 B2 126.74(17) . . ?
N1 C1 H1 124.3 . . ?
N1 C1 C2 111.46(19) . . ?
C2 C1 H1 124.3 . . ?
C1 C2 H2 127.8 . . ?
C3 C2 C1 104.30(18) . . ?
C3 C2 H2 127.8 . . ?
N2 C3 C2 108.69(18) . . ?
N2 C3 H3 125.7 . . ?
C2 C3 H3 125.7 . . ?
N3 C4 H4 124.2 . . ?
N3 C4 C5 111.5(2) . . ?
C5 C4 H4 124.2 . . ?
C4 C5 H5 127.9 . . ?
C6 C5 C4 104.2(2) . . ?
C6 C5 H5 127.9 . . ?
N4 C6 C5 109.1(2) . . ?
N4 C6 H6 125.4 . . ?
C5 C6 H6 125.4 . . ?
N5 C7 H7 124.3 . . ?
N5 C7 C8 111.5(2) . . ?
C8 C7 H7 124.3 . . ?
C7 C8 H8 127.8 . . ?
C9 C8 C7 104.40(18) . . ?
C9 C8 H8 127.8 . . ?
N6 C9 C8 108.56(19) . . ?
N6 C9 H9 125.7 . . ?
C8 C9 H9 125.7 . . ?
N7 C10 H10 124.3 . . ?
N7 C10 C11 111.41(19) . . ?
C11 C10 H10 124.3 . . ?
C10 C11 H11 127.8 . . ?
C12 C11 C10 104.32(18) . . ?
C12 C11 H11 127.8 . . ?
N8 C12 C11 108.84(18) . . ?
N8 C12 H12 125.6 . . ?
C11 C12 H12 125.6 . . ?
N9 C13 H13 124.2 . . ?
N9 C13 C14 111.6(2) . . ?
C14 C13 H13 124.2 . . ?
C13 C14 H14 127.9 . . ?
C15 C14 C13 104.25(19) . . ?
C15 C14 H14 127.9 . . ?
N10 C15 C14 108.9(2) . . ?
N10 C15 H15 125.5 . . ?
C14 C15 H15 125.5 . . ?
N11 C16 H16 124.3 . . ?
N11 C16 C17 111.43(18) . . ?
C17 C16 H16 124.3 . . ?
C16 C17 H17 127.8 . . ?
C18 C17 C16 104.31(18) . . ?
C18 C17 H17 127.8 . . ?
N12 C18 C17 108.91(18) . . ?
N12 C18 H18 125.5 . . ?
C17 C18 H18 125.5 . . ?
O1 C19 H19A 109.5 . . ?
O1 C19 H19B 109.5 . . ?
O1 C19 H19C 109.5 . . ?
H19A C19 H19B 109.5 . . ?
H19A C19 H19C 109.5 . . ?
H19B C19 H19C 109.5 . . ?
O1 C20 H20A 109.9 . . ?
O1 C20 H20B 109.9 . . ?
O1 C20 C21 109.02(17) . . ?
H20A C20 H20B 108.3 . . ?
C21 C20 H20A 109.9 . . ?
C21 C20 H20B 109.9 . . ?
O2 C21 C20 108.53(17) . . ?
O2 C21 H21A 110.0 . . ?
O2 C21 H21B 110.0 . . ?
C20 C21 H21A 110.0 . . ?
C20 C21 H21B 110.0 . . ?
H21A C21 H21B 108.4 . . ?
O2 C22 H22A 109.5 . . ?
O2 C22 H22B 109.5 . . ?
O2 C22 H22C 109.5 . . ?
H22A C22 H22B 109.5 . . ?
H22A C22 H22C 109.5 . . ?
H22B C22 H22C 109.5 . . ?
N2 B1 N4 112.03(17) . . ?
N2 B1 N6 110.97(17) . . ?
N2 B1 H1A 107.9 . . ?
N4 B1 H1A 107.9 . . ?
N6 B1 N4 109.92(17) . . ?
N6 B1 H1A 107.9 . . ?
N8 B2 N10 111.40(16) . . ?
N8 B2 H2A 108.0 . . ?
N10 B2 H2A 108.0 . . ?
N12 B2 N8 111.09(16) . . ?
N12 B2 N10 110.29(16) . . ?
N12 B2 H2A 108.0 . . ?
C24 C23 C29 121.8(3) . . ?
C28 C23 C24 117.5(2) . . ?
C28 C23 C29 120.6(3) . . ?
C23 C24 H24 119.6 . . ?
C25 C24 C23 120.8(3) . . ?
C25 C24 H24 119.6 . . ?
C24 C25 H25 119.8 . . ?
C24 C25 C26 120.5(3) . . ?
C26 C25 H25 119.8 . . ?
C25 C26 H26 120.3 . . ?
C27 C26 C25 119.4(3) . . ?
C27 C26 H26 120.3 . . ?
C26 C27 H27 120.0 . . ?
C26 C27 C28 120.1(3) . . ?
C28 C27 H27 120.0 . . ?
C23 C28 H28 119.1 . . ?
C27 C28 C23 121.7(2) . . ?
C27 C28 H28 119.1 . . ?
C23 C29 H29A 109.5 . . ?
C23 C29 H29B 109.5 . . ?
C23 C29 H29C 109.5 . . ?
H29A C29 H29B 109.5 . . ?
H29A C29 H29C 109.5 . . ?
H29B C29 H29C 109.5 . . ?

loop_
_geom_bond_atom_site_label_1
_geom_bond_atom_site_label_2
_geom_bond_distance
_geom_bond_site_symmetry_2
_geom_bond_publ_flag
Sm1 O1 2.7044(14) . ?
Sm1 O2 2.6696(14) . ?
Sm1 N1 2.6990(15) . ?
Sm1 N3 2.6920(17) . ?
Sm1 N5 2.6868(16) . ?
Sm1 N7 2.7180(16) . ?
Sm1 N9 2.6805(16) . ?
Sm1 N11 2.6811(16) . ?
O1 C19 1.422(3) . ?
O1 C20 1.419(3) . ?
O2 C21 1.422(3) . ?
O2 C22 1.425(3) . ?
N1 N2 1.363(2) . ?
N1 C1 1.334(2) . ?
N2 C3 1.344(2) . ?
N2 B1 1.537(3) . ?
N3 N4 1.361(2) . ?
N3 C4 1.339(3) . ?
N4 C6 1.351(3) . ?
N4 B1 1.546(3) . ?
N5 N6 1.360(2) . ?
N5 C7 1.331(3) . ?
N6 C9 1.347(2) . ?
N6 B1 1.541(3) . ?
N7 N8 1.363(2) . ?
N7 C10 1.335(2) . ?
N8 C12 1.347(2) . ?
N8 B2 1.537(3) . ?
N9 N10 1.359(2) . ?
N9 C13 1.331(3) . ?
N10 C15 1.345(3) . ?
N10 B2 1.548(3) . ?
N11 N12 1.362(2) . ?
N11 C16 1.333(2) . ?
N12 C18 1.348(2) . ?
N12 B2 1.536(3) . ?
C1 H1 0.9300 . ?
C1 C2 1.392(3) . ?
C2 H2 0.9300 . ?
C2 C3 1.368(3) . ?
C3 H3 0.9300 . ?
C4 H4 0.9300 . ?
C4 C5 1.387(3) . ?
C5 H5 0.9300 . ?
C5 C6 1.365(4) . ?
C6 H6 0.9300 . ?
C7 H7 0.9300 . ?
C7 C8 1.389(3) . ?
C8 H8 0.9300 . ?
C8 C9 1.367(3) . ?
C9 H9 0.9300 . ?
C10 H10 0.9300 . ?
C10 C11 1.391(3) . ?
C11 H11 0.9300 . ?
C11 C12 1.368(3) . ?
C12 H12 0.9300 . ?
C13 H13 0.9300 . ?
C13 C14 1.382(3) . ?
C14 H14 0.9300 . ?
C14 C15 1.365(3) . ?
C15 H15 0.9300 . ?
C16 H16 0.9300 . ?
C16 C17 1.387(3) . ?
C17 H17 0.9300 . ?
C17 C18 1.368(3) . ?
C18 H18 0.9300 . ?
C19 H19A 0.9600 . ?
C19 H19B 0.9600 . ?
C19 H19C 0.9600 . ?
C20 H20A 0.9700 . ?
C20 H20B 0.9700 . ?
C20 C21 1.495(3) . ?
C21 H21A 0.9700 . ?
C21 H21B 0.9700 . ?
C22 H22A 0.9600 . ?
C22 H22B 0.9600 . ?
C22 H22C 0.9600 . ?
B1 H1A 1.0600 . ?
B2 H2A 1.0600 . ?
C23 C24 1.389(4) . ?
C23 C28 1.383(3) . ?
C23 C29 1.506(4) . ?
C24 H24 0.9300 . ?
C24 C25 1.377(4) . ?
C25 H25 0.9300 . ?
C25 C26 1.379(4) . ?
C26 H26 0.9300 . ?
C26 C27 1.368(4) . ?
C27 H27 0.9300 . ?
C27 C28 1.375(4) . ?
C28 H28 0.9300 . ?
C29 H29A 0.9600 . ?
C29 H29B 0.9600 . ?
C29 H29C 0.9600 . ?

loop_
_geom_torsion_atom_site_label_1
_geom_torsion_atom_site_label_2
_geom_torsion_atom_site_label_3
_geom_torsion_atom_site_label_4
_geom_torsion
_geom_torsion_site_symmetry_1
_geom_torsion_site_symmetry_2
_geom_torsion_site_symmetry_3
_geom_torsion_site_symmetry_4
_geom_torsion_publ_flag
Sm1 O1 C20 C21 40.2(2) . . . . ?
Sm1 O2 C21 C20 49.8(2) . . . . ?
Sm1 N1 N2 C3 178.36(13) . . . . ?
Sm1 N1 N2 B1 1.0(2) . . . . ?
Sm1 N1 C1 C2 -178.05(14) . . . . ?
Sm1 N3 N4 C6 -165.95(14) . . . . ?
Sm1 N3 N4 B1 9.1(2) . . . . ?
Sm1 N3 C4 C5 163.77(16) . . . . ?
Sm1 N5 N6 C9 167.50(13) . . . . ?
Sm1 N5 N6 B1 -6.6(2) . . . . ?
Sm1 N5 C7 C8 -165.65(14) . . . . ?
Sm1 N7 N8 C12 -178.41(12) . . . . ?
Sm1 N7 N8 B2 5.9(2) . . . . ?
Sm1 N7 C10 C11 178.39(14) . . . . ?
Sm1 N9 N10 C15 -163.14(13) . . . . ?
Sm1 N9 N10 B2 10.4(2) . . . . ?
Sm1 N9 C13 C14 160.89(16) . . . . ?
Sm1 N11 N12 C18 160.69(13) . . . . ?
Sm1 N11 N12 B2 -12.7(2) . . . . ?
Sm1 N11 C16 C17 -158.60(14) . . . . ?
O1 C20 C21 O2 -58.0(2) . . . . ?
N1 N2 C3 C2 0.0(2) . . . . ?
N1 N2 B1 N4 -61.5(2) . . . . ?
N1 N2 B1 N6 61.8(2) . . . . ?
N1 C1 C2 C3 0.1(2) . . . . ?
N2 N1 C1 C2 -0.1(2) . . . . ?
N3 N4 C6 C5 -0.4(3) . . . . ?
N3 N4 B1 N2 55.3(3) . . . . ?
N3 N4 B1 N6 -68.6(2) . . . . ?
N3 C4 C5 C6 0.2(3) . . . . ?
N4 N3 C4 C5 -0.5(3) . . . . ?
N5 N6 C9 C8 -0.6(2) . . . . ?
N5 N6 B1 N2 -58.1(2) . . . . ?
N5 N6 B1 N4 66.4(2) . . . . ?
N5 C7 C8 C9 -0.2(3) . . . . ?
N6 N5 C7 C8 -0.1(2) . . . . ?
N7 N8 C12 C11 -0.4(2) . . . . ?
N7 N8 B2 N10 -65.4(2) . . . . ?
N7 N8 B2 N12 58.0(2) . . . . ?
N7 C10 C11 C12 -0.2(2) . . . . ?
N8 N7 C10 C11 0.0(2) . . . . ?
N9 N10 C15 C14 -0.2(3) . . . . ?
N9 N10 B2 N8 55.6(2) . . . . ?
N9 N10 B2 N12 -68.2(2) . . . . ?
N9 C13 C14 C15 0.5(3) . . . . ?
N10 N9 C13 C14 -0.6(2) . . . . ?
N11 N12 C18 C17 0.2(2) . . . . ?
N11 N12 B2 N8 -54.4(2) . . . . ?
N11 N12 B2 N10 69.6(2) . . . . ?
N11 C16 C17 C18 0.1(2) . . . . ?
N12 N11 C16 C17 0.1(2) . . . . ?
C1 N1 N2 C3 0.0(2) . . . . ?
C1 N1 N2 B1 -177.28(18) . . . . ?
C1 C2 C3 N2 0.0(2) . . . . ?
C3 N2 B1 N4 121.6(2) . . . . ?
C3 N2 B1 N6 -115.2(2) . . . . ?
C4 N3 N4 C6 0.6(2) . . . . ?
C4 N3 N4 B1 175.57(19) . . . . ?
C4 C5 C6 N4 0.1(3) . . . . ?
C6 N4 B1 N2 -130.5(2) . . . . ?
C6 N4 B1 N6 105.6(2) . . . . ?
C7 N5 N6 C9 0.4(2) . . . . ?
C7 N5 N6 B1 -173.71(18) . . . . ?
C7 C8 C9 N6 0.5(2) . . . . ?
C9 N6 B1 N2 128.8(2) . . . . ?
C9 N6 B1 N4 -106.7(2) . . . . ?
C10 N7 N8 C12 0.2(2) . . . . ?
C10 N7 N8 B2 -175.43(18) . . . . ?
C10 C11 C12 N8 0.4(2) . . . . ?
C12 N8 B2 N10 119.7(2) . . . . ?
C12 N8 B2 N12 -116.9(2) . . . . ?
C13 N9 N10 C15 0.5(2) . . . . ?
C13 N9 N10 B2 174.03(18) . . . . ?
C13 C14 C15 N10 -0.1(3) . . . . ?
C15 N10 B2 N8 -132.0(2) . . . . ?
C15 N10 B2 N12 104.2(2) . . . . ?
C16 N11 N12 C18 -0.2(2) . . . . ?
C16 N11 N12 B2 -173.59(17) . . . . ?
C16 C17 C18 N12 -0.2(2) . . . . ?
C18 N12 B2 N8 133.33(19) . . . . ?
C18 N12 B2 N10 -102.6(2) . . . . ?
C19 O1 C20 C21 -164.1(2) . . . . ?
C22 O2 C21 C20 -160.4(2) . . . . ?
B1 N2 C3 C2 177.25(19) . . . . ?
B1 N4 C6 C5 -175.3(2) . . . . ?
B1 N6 C9 C8 173.23(19) . . . . ?
B2 N8 C12 C11 175.09(18) . . . . ?
B2 N10 C15 C14 -173.53(19) . . . . ?
B2 N12 C18 C17 173.35(18) . . . . ?
C23 C24 C25 C26 -0.6(4) . . . . ?
C24 C23 C28 C27 0.6(4) . . . . ?
C24 C25 C26 C27 0.5(4) . . . . ?
C25 C26 C27 C28 0.2(4) . . . . ?
C26 C27 C28 C23 -0.7(4) . . . . ?
C28 C23 C24 C25 0.0(4) . . . . ?
C29 C23 C24 C25 179.7(3) . . . . ?
C29 C23 C28 C27 -179.1(3) . . . . ?
